data_1542579
loop_
_publ_author_name
'Reich, Robert M.'
'Kaposi, Marlene'
'P\"othig, Alexander'
'K\"uhn, Fritz E.'

_publ_section_title
;
 Kinetic studies of fluorinated aryl molybdenum(ii) tricarbonyl precursors
 in epoxidation catalysis
;
_journal_issue 13
_journal_name_full 'Catal. Sci. Technol.'
_journal_page_first 4970
_journal_paper_doi 10.1039/C5CY02220G
_journal_volume 6
_journal_year 2016
_chemical_compound_source 'see text'
_chemical_formula_moiety 'C16 H11 F3 Mo O3'
_chemical_formula_sum 'C16 H11 F3 Mo O3'
_chemical_formula_weight 404.19
_space_group_IT_number 14
_symmetry_cell_setting monoclinic
_symmetry_Int_Tables_number 14
_symmetry_space_group_name_Hall '-P 2ybc'
_symmetry_space_group_name_H-M 'P 1 21/c 1'
_atom_sites_solution_hydrogens geom
_audit_update_record
;
2015-12-09 deposited with the CCDC.
2016-02-29 downloaded from the CCDC.
;
_cell_angle_alpha 90
_cell_angle_beta 104.266(3)
_cell_angle_gamma 90
_cell_formula_units_Z 4
_cell_length_a 7.2471(4)
_cell_length_b 31.8822(18)
_cell_length_c 6.7406(3)
_cell_measurement_reflns_used 4198
_cell_measurement_temperature 123
_cell_measurement_theta_max 25.8783
_cell_measurement_theta_min 2.5554
_cell_volume 1509.41(14)
_computing_cell_refinement 'SAINT (Bruker, 2012)'
_computing_data_collection 'APEX II Control Software (Bruker, 2013)'
_computing_data_reduction 'SAINT (Bruker, 2012)'
_computing_molecular_graphics 'PLATON (Spek, 2011)'
_computing_publication_material 'PLATON (Spek, 2011), enCIFer (Allen, 2004)'
_computing_structure_refinement 'SHELXL2014 (Sheldrick, 2014), SHELXLE (Huebschle, 2011)'
_computing_structure_solution 'SHELXS97 (Sheldrick, 1997)'
_diffrn_ambient_temperature 123
_diffrn_detector ' CCD plate '
_diffrn_detector_area_resol_mean 16
_diffrn_measured_fraction_theta_full 1.000
_diffrn_measured_fraction_theta_max 1.000
_diffrn_measurement_device ' \k-geometry diffractometer '
_diffrn_measurement_device_type ' Bruker APEX-II CCD '
_diffrn_measurement_method ' phi- and omega-rotation '
_diffrn_radiation_monochromator graphite
_diffrn_radiation_probe x-ray
_diffrn_radiation_source 'fine-focus sealed tube'
_diffrn_radiation_type MoK\a
_diffrn_radiation_wavelength 0.71073
_diffrn_reflns_av_R_equivalents 0.0595
_diffrn_reflns_av_sigmaI/netI 0.0367
_diffrn_reflns_limit_h_max 8
_diffrn_reflns_limit_h_min -8
_diffrn_reflns_limit_k_max 39
_diffrn_reflns_limit_k_min -39
_diffrn_reflns_limit_l_max 8
_diffrn_reflns_limit_l_min -8
_diffrn_reflns_number 26694
_diffrn_reflns_reduction_process
;
;
_diffrn_reflns_theta_full 25.24
_diffrn_reflns_theta_max 26.02
_diffrn_reflns_theta_min 2.56
_exptl_absorpt_coefficient_mu 0.912
_exptl_absorpt_correction_T_max 0.7454
_exptl_absorpt_correction_T_min 0.6928
_exptl_absorpt_correction_type multi-scan
_exptl_absorpt_process_details 'SADABS, Bruker, 2008b'
_exptl_crystal_colour yellow
_exptl_crystal_density_diffrn 1.779
_exptl_crystal_density_method 'Not Measured'
_exptl_crystal_description block
_exptl_crystal_F_000 800
_exptl_crystal_size_max 0.248
_exptl_crystal_size_mid 0.231
_exptl_crystal_size_min 0.214
_refine_diff_density_max 0.432
_refine_diff_density_min -0.672
_refine_diff_density_rms 0.078
_refine_ls_extinction_method none
_refine_ls_goodness_of_fit_ref 1.056
_refine_ls_hydrogen_treatment noref
_refine_ls_matrix_type full
_refine_ls_number_parameters 282
_refine_ls_number_reflns 2974
_refine_ls_number_restraints 109
_refine_ls_restrained_S_all 1.062
_refine_ls_R_factor_all 0.0504
_refine_ls_R_factor_gt 0.0328
_refine_ls_shift/su_max 0.001
_refine_ls_shift/su_mean 0.000
_refine_ls_structure_factor_coef Fsqd
_refine_ls_weighting_details 'W=1/[\S^2^(FO^2^)+(0.0303P)^2^+0.7860P] WHERE P=(FO^2^+2FC^2^)/3'
_refine_ls_weighting_scheme calc
_refine_ls_wR_factor_gt 0.0681
_refine_ls_wR_factor_ref 0.0739
_reflns_number_gt 2274
_reflns_number_total 2974
_reflns_threshold_expression i>2\s(i)
_cod_data_source_file c5cy02220g2.cif
_cod_data_source_block reiro18_0ma
_cod_depositor_comments 'Adding full bibliography for 1542578--1542581.cif.'
_cod_original_sg_symbol_H-M 'P 21/c'
_cod_database_code 1542579

loop_
_symmetry_equiv_pos_site_id
_symmetry_equiv_pos_as_xyz
1 x,y,z
2 -x,1/2+y,1/2-z
3 -x,-y,-z
4 x,1/2-y,1/2+z

loop_
_atom_site_aniso_label
_atom_site_aniso_U_11
_atom_site_aniso_U_22
_atom_site_aniso_U_33
_atom_site_aniso_U_23
_atom_site_aniso_U_13
_atom_site_aniso_U_12
Mo1 0.0525(2) 0.0265(2) 0.0245(2) 0.0018(1) 0.0198(1) 0.0071(1)
F1 0.044(3) 0.0808(19) 0.043(4) 0.0005(17) -0.007(3) 0.0241(18)
F1A 0.055(7) 0.078(3) 0.030(7) -0.009(3) -0.025(5) 0.017(3)
F2 0.035(2) 0.113(3) 0.055(4) 0.013(3) -0.010(2) -0.022(2)
F2A 0.022(4) 0.109(7) 0.040(7) 0.012(5) -0.006(5) -0.003(4)
F3 0.036(2) 0.123(6) 0.0283(14) -0.0078(19) -0.0044(12) 0.005(3)
F3A 0.035(6) 0.098(8) 0.046(4) -0.022(5) -0.001(4) 0.002(6)
O1 0.0468(17) 0.0628(18) 0.0530(15) 0.0091(13) 0.0262(13) 0.0127(13)
O2 0.115(3) 0.0454(17) 0.0454(14) -0.0046(13) 0.0380(16) 0.0240(16)
O3 0.0510(16) 0.0453(15) 0.0448(14) -0.0181(12) 0.0158(13) -0.0092(13)
C1 0.068(4) 0.031(3) 0.028(4) 0.008(3) 0.028(3) 0.005(2)
C1A 0.059(5) 0.023(4) 0.029(5) 0.009(4) 0.016(4) 0.005(3)
C2 0.071(4) 0.030(3) 0.021(5) 0.009(3) 0.019(3) 0.007(2)
C2A 0.060(5) 0.029(4) 0.027(9) 0.000(5) 0.020(4) 0.003(3)
C3 0.071(4) 0.024(3) 0.026(3) 0.005(3) 0.017(3) 0.0050(19)
C3A 0.059(5) 0.029(5) 0.020(5) -0.001(5) 0.015(3) 0.003(3)
C4 0.063(4) 0.024(3) 0.026(4) 0.007(3) 0.018(3) 0.003(2)
C4A 0.055(5) 0.028(5) 0.023(5) 0.000(4) 0.010(5) 0.006(3)
C5 0.063(4) 0.027(3) 0.028(4) 0.004(2) 0.021(4) 0.001(3)
C5A 0.056(5) 0.025(4) 0.032(5) 0.007(3) 0.011(5) 0.005(3)
C6 0.0397(19) 0.0231(16) 0.0242(14) -0.0002(12) 0.0092(13) 0.0029(14)
C7 0.0287(18) 0.0210(15) 0.0209(14) -0.0030(12) 0.0069(12) 0.0016(13)
C8 0.0245(17) 0.0313(18) 0.0285(15) -0.0052(13) 0.0111(13) -0.0029(13)
C9 0.0231(17) 0.0347(18) 0.0251(15) -0.0020(13) 0.0044(12) 0.0024(14)
C10 0.0292(18) 0.0273(17) 0.0211(14) 0.0014(12) 0.0045(13) 0.0035(14)
C11 0.0271(18) 0.0260(16) 0.0299(16) -0.0003(13) 0.0101(13) -0.0032(14)
C12 0.0206(16) 0.0239(16) 0.0262(15) -0.0020(12) 0.0005(12) 0.0009(13)
C13 0.049(2) 0.037(2) 0.0287(16) 0.0057(15) 0.0137(16) 0.0183(18)
C14 0.080(3) 0.042(2) 0.0347(18) 0.0079(17) 0.0259(19) 0.015(2)
C15 0.058(2) 0.0277(18) 0.0390(19) -0.0069(15) 0.0306(18) -0.0018(18)
C16 0.0220(15) 0.0731(18) 0.0333(13) -0.0018(13) -0.0024(11) 0.0049(12)

loop_
_atom_site_label
_atom_site_type_symbol
_atom_site_thermal_displace_type
_atom_site_fract_x
_atom_site_fract_y
_atom_site_fract_z
_atom_site_occupancy
_atom_site_U_iso_or_equiv
_atom_site_calc_flag
_atom_site_refinement_flags
_atom_site_disorder_assembly
_atom_site_disorder_group
Mo1 Mo Uani 0.28547(4) 0.41937(2) 0.40489(4) 1.000 0.0327(1) d . . .
F1 F Uani 0.8594(13) 0.26015(15) 1.1142(16) 0.72(2) 0.0590(18) d DUP B 3
F1A F Uani 0.862(4) 0.2642(4) 1.173(3) 0.28(2) 0.061(3) d DUP B 4
F2 F Uani 0.9145(11) 0.3255(2) 1.0893(16) 0.72(2) 0.0714(18) d DUP B 3
F2A F Uani 0.916(3) 0.3201(6) 1.021(3) 0.28(2) 0.059(4) d DUP B 4
F3 F Uani 0.7798(9) 0.3038(4) 1.3181(7) 0.72(2) 0.065(2) d DUP B 3
F3A F Uani 0.798(2) 0.3239(7) 1.282(3) 0.28(2) 0.062(4) d DUP B 4
O1 O Uani -0.0519(4) 0.38270(8) 0.5648(4) 1.000 0.0518(10) d . . .
O2 O Uani 0.1958(4) 0.49269(8) 0.6759(4) 1.000 0.0654(12) d . . .
O3 O Uani 0.6518(4) 0.42128(7) 0.7678(4) 1.000 0.0463(9) d . . .
C1 C Uani 0.4325(9) 0.4364(3) 0.1402(17) 0.608(12) 0.040(2) d DUP A 1
C1A C Uani 0.4530(10) 0.4247(3) 0.151(3) 0.392(12) 0.036(3) d DUP A 2
C2 C Uani 0.3228(11) 0.40008(19) 0.074(2) 0.608(12) 0.039(2) d DUP A 1
C2A C Uani 0.2878(15) 0.4006(3) 0.070(3) 0.392(12) 0.037(4) d DUP A 2
C3 C Uani 0.1291(9) 0.4089(3) 0.0507(14) 0.608(12) 0.0395(19) d DUP A 1
C3A C Uani 0.1249(11) 0.4249(4) 0.0628(19) 0.392(12) 0.035(3) d DUP A 2
C4 C Uani 0.1155(11) 0.4516(2) 0.1049(11) 0.608(12) 0.036(2) d DUP A 1
C4A C Uani 0.1878(16) 0.4655(3) 0.1340(15) 0.392(12) 0.035(3) d DUP A 2
C5 C Uani 0.3028(14) 0.46886(17) 0.1617(11) 0.608(12) 0.038(2) d DUP A 1
C5A C Uani 0.3910(17) 0.4659(3) 0.186(2) 0.392(12) 0.038(3) d DUP A 2
C6 C Uani 0.3645(5) 0.34774(9) 0.4542(4) 1.000 0.0288(10) d . . .
C7 C Uani 0.3900(4) 0.32662(9) 0.6554(4) 1.000 0.0234(9) d . . .
C8 C Uani 0.5702(4) 0.32359(9) 0.7915(4) 1.000 0.0273(10) d . . .
C9 C Uani 0.5949(4) 0.30269(10) 0.9757(4) 1.000 0.0279(10) d . . .
C10 C Uani 0.4437(4) 0.28292(9) 1.0291(4) 1.000 0.0262(9) d . . .
C11 C Uani 0.2662(4) 0.28484(9) 0.8947(4) 1.000 0.0271(10) d . . .
C12 C Uani 0.2401(4) 0.30629(9) 0.7113(4) 1.000 0.0245(9) d . . .
C13 C Uani 0.0741(5) 0.39525(11) 0.5104(5) 1.000 0.0375(11) d . . .
C14 C Uani 0.2281(6) 0.46556(12) 0.5776(5) 1.000 0.0502(13) d . . .
C15 C Uani 0.5157(6) 0.41945(10) 0.6358(5) 1.000 0.0383(11) d . . .
C16 C Uani 0.7868(5) 0.29955(13) 1.1196(5) 1.000 0.0444(9) d U . .
H1 H Uiso 0.57220 0.43970 0.15370 0.608(12) 0.0480 c RUP A 1
H1A H Uiso 0.58750 0.41560 0.16350 0.392(12) 0.0430 c RUP A 2
H2 H Uiso 0.37490 0.37270 0.04010 0.608(12) 0.0470 c RUP A 1
H2A H Uiso 0.28730 0.37110 0.01910 0.392(12) 0.0440 c RUP A 2
H3 H Uiso 0.02040 0.38950 -0.00460 0.608(12) 0.0480 c RUP A 1
H3A H Uiso -0.00970 0.41620 0.00130 0.392(12) 0.0420 c RUP A 2
H4 H Uiso -0.00560 0.46770 0.08910 0.608(12) 0.0440 c RUP A 1
H4A H Uiso 0.10410 0.49050 0.13240 0.392(12) 0.0430 c RUP A 2
H5 H Uiso 0.33520 0.49920 0.18820 0.608(12) 0.0450 c RUP A 1
H5A H Uiso 0.47430 0.49100 0.22840 0.392(12) 0.0450 c RUP A 2
H6A H Uiso 0.26470 0.33190 0.35580 1.000 0.0350 c RU . .
H6B H Uiso 0.48440 0.34360 0.41110 1.000 0.0350 c RU . .
H8 H Uiso 0.67690 0.33610 0.75660 1.000 0.0330 c RU . .
H10 H Uiso 0.46180 0.26840 1.15540 1.000 0.0310 c RU . .
H11 H Uiso 0.16100 0.27130 0.92830 1.000 0.0330 c RU . .
H12 H Uiso 0.11670 0.30720 0.62110 1.000 0.0290 c RU . .

loop_
_atom_type_symbol
_atom_type_description
_atom_type_scat_dispersion_real
_atom_type_scat_dispersion_imag
_atom_type_scat_source
C C 0.0033 0.0016 ' International Tables Vol C Tables 4.2.6.8 and 6.1.1.4'
H H 0.0000 0.0000 ' International Tables Vol C Tables 4.2.6.8 and 6.1.1.4'
F F 0.0171 0.0103 ' International Tables Vol C Tables 4.2.6.8 and 6.1.1.4'
Mo Mo -1.6832 0.6857 ' International Tables Vol C Tables 4.2.6.8 and 6.1.1.4'
O O 0.0106 0.0060 ' International Tables Vol C Tables 4.2.6.8 and 6.1.1.4'

loop_
_geom_angle_atom_site_label_1
_geom_angle_atom_site_label_2
_geom_angle_atom_site_label_3
_geom_angle
_geom_angle_publ_flag
C1 Mo1 C2 34.6(3) yes
C1 Mo1 C3 58.0(3) yes
C1 Mo1 C4 58.8(3) yes
C1 Mo1 C5 35.7(3) yes
C1 Mo1 C6 101.0(2) yes
C1 Mo1 C13 152.8(2) yes
C1 Mo1 C14 118.2(3) yes
C1 Mo1 C15 98.3(2) yes
C2 Mo1 C3 34.0(3) yes
C2 Mo1 C4 57.4(3) yes
C2 Mo1 C5 58.2(2) yes
C2 Mo1 C6 78.64(18) yes
C2 Mo1 C13 120.4(2) yes
C2 Mo1 C14 145.7(2) yes
C2 Mo1 C15 117.8(3) yes
C3 Mo1 C4 34.9(3) yes
C3 Mo1 C5 58.8(3) yes
C3 Mo1 C6 92.5(2) yes
C3 Mo1 C13 94.9(2) yes
C3 Mo1 C14 124.8(2) yes
C3 Mo1 C15 151.8(2) yes
C4 Mo1 C5 35.9(3) yes
C4 Mo1 C6 127.39(18) yes
C4 Mo1 C13 101.0(2) yes
C4 Mo1 C14 92.3(2) yes
C4 Mo1 C15 147.5(2) yes
C5 Mo1 C6 135.3(2) yes
C5 Mo1 C13 134.4(3) yes
C5 Mo1 C14 88.0(2) yes
C5 Mo1 C15 112.1(3) yes
C6 Mo1 C13 75.97(14) yes
C6 Mo1 C14 135.64(12) yes
C6 Mo1 C15 76.25(12) yes
C1A Mo1 C6 91.2(3) yes
C2A Mo1 C6 80.2(3) yes
C3A Mo1 C6 105.0(3) yes
C4A Mo1 C6 138.0(3) yes
C5A Mo1 C6 126.5(3) yes
C13 Mo1 C14 77.68(16) yes
C13 Mo1 C15 107.00(15) yes
C1A Mo1 C13 150.8(3) yes
C2A Mo1 C13 115.7(3) yes
C3A Mo1 C13 98.2(3) yes
C4A Mo1 C13 114.4(3) yes
C5A Mo1 C13 149.8(3) yes
C14 Mo1 C15 78.22(15) yes
C1A Mo1 C14 126.7(3) yes
C2A Mo1 C14 144.0(3) yes
C3A Mo1 C14 113.6(3) yes
C4A Mo1 C14 85.6(3) yes
C5A Mo1 C14 92.7(3) yes
C1A Mo1 C15 95.0(4) yes
C2A Mo1 C15 123.6(3) yes
C3A Mo1 C15 154.1(3) yes
C4A Mo1 C15 130.8(3) yes
C5A Mo1 C15 98.7(3) yes
C1A Mo1 C2A 35.2(4) yes
C1A Mo1 C3A 59.3(4) yes
C1A Mo1 C4A 59.3(4) yes
C1A Mo1 C5A 35.5(4) yes
C2A Mo1 C3A 35.1(4) yes
C2A Mo1 C4A 58.3(4) yes
C2A Mo1 C5A 58.3(4) yes
C3A Mo1 C4A 35.6(4) yes
C3A Mo1 C5A 59.3(4) yes
C4A Mo1 C5A 35.6(4) yes
Mo1 C1 C2 74.1(6) yes
Mo1 C1 C5 70.0(5) yes
C2 C1 C5 107.0(7) no
Mo1 C1A C2A 72.5(9) yes
Mo1 C1A C5A 72.8(8) yes
C2A C1A C5A 107.0(9) no
C1 C2 C3 109.9(7) no
Mo1 C2 C1 71.3(6) yes
Mo1 C2 C3 73.3(6) yes
Mo1 C2A C1A 72.3(10) yes
Mo1 C2A C3A 71.7(9) yes
C1A C2A C3A 109.8(9) no
C2 C3 C4 107.1(7) no
Mo1 C3 C2 72.7(6) yes
Mo1 C3 C4 69.9(5) yes
Mo1 C3A C2A 73.3(9) yes
Mo1 C3A C4A 72.1(6) yes
C2A C3A C4A 107.2(9) no
Mo1 C4 C3 75.2(5) yes
Mo1 C4 C5 70.9(4) yes
C3 C4 C5 108.5(6) no
C3A C4A C5A 108.5(9) no
Mo1 C4A C3A 72.4(6) yes
Mo1 C4A C5A 73.5(6) yes
Mo1 C5 C4 73.2(4) yes
Mo1 C5 C1 74.2(5) yes
C1 C5 C4 107.4(6) no
C1A C5A C4A 107.4(9) no
Mo1 C5A C1A 71.8(7) yes
Mo1 C5A C4A 70.9(6) yes
Mo1 C6 C7 122.64(19) yes
C6 C7 C8 121.0(3) no
C6 C7 C12 121.9(3) no
C8 C7 C12 117.0(2) no
C7 C8 C9 121.0(3) no
C10 C9 C16 118.1(3) no
C8 C9 C10 121.1(3) no
C8 C9 C16 120.7(3) no
C9 C10 C11 118.6(3) no
C10 C11 C12 120.6(3) no
C7 C12 C11 121.8(3) no
Mo1 C13 O1 176.9(3) yes
Mo1 C14 O2 179.1(3) yes
Mo1 C15 O3 176.9(3) yes
F1 C16 F2 106.8(6) yes
F1 C16 F3 103.1(7) yes
F1 C16 C9 110.4(5) yes
F2 C16 F3 107.1(7) yes
F2 C16 C9 116.3(5) yes
F3 C16 C9 112.3(4) yes
F1A C16 F2A 104.7(15) yes
F1A C16 F3A 110.6(13) yes
F1A C16 C9 120.8(11) yes
F2A C16 F3A 101.6(11) yes
F2A C16 C9 106.2(9) yes
F3A C16 C9 110.8(8) yes
Mo1 C1 H1 126.00 no
C2 C1 H1 126.00 no
C5 C1 H1 126.00 no
Mo1 C1A H1A 126.00 no
C2A C1A H1A 126.00 no
C5A C1A H1A 126.00 no
Mo1 C2 H2 125.00 no
C1 C2 H2 125.00 no
C3 C2 H2 125.00 no
Mo1 C2A H2A 125.00 no
C1A C2A H2A 125.00 no
C3A C2A H2A 125.00 no
C4 C3 H3 126.00 no
Mo1 C3 H3 126.00 no
C2 C3 H3 126.00 no
Mo1 C3A H3A 126.00 no
C2A C3A H3A 126.00 no
C4A C3A H3A 126.00 no
Mo1 C4 H4 126.00 no
C3 C4 H4 125.00 no
C5 C4 H4 126.00 no
Mo1 C4A H4A 126.00 no
C3A C4A H4A 126.00 no
C5A C4A H4A 126.00 no
Mo1 C5 H5 126.00 no
C1 C5 H5 126.00 no
C4 C5 H5 126.00 no
C4A C5A H5A 126.00 no
Mo1 C5A H5A 126.00 no
C1A C5A H5A 126.00 no
Mo1 C6 H6A 107.00 no
Mo1 C6 H6B 107.00 no
C7 C6 H6A 107.00 no
C7 C6 H6B 107.00 no
H6A C6 H6B 107.00 no
C7 C8 H8 120.00 no
C9 C8 H8 119.00 no
C9 C10 H10 121.00 no
C11 C10 H10 121.00 no
C10 C11 H11 120.00 no
C12 C11 H11 120.00 no
C7 C12 H12 119.00 no
C11 C12 H12 119.00 no

loop_
_geom_bond_atom_site_label_1
_geom_bond_atom_site_label_2
_geom_bond_distance
_geom_bond_publ_flag
Mo1 C1 2.356(10) yes
Mo1 C2 2.392(12) yes
Mo1 C3 2.400(9) yes
Mo1 C4 2.331(7) yes
Mo1 C5 2.301(7) yes
Mo1 C6 2.358(3) yes
Mo1 C13 1.995(4) yes
Mo1 C14 1.984(4) yes
Mo1 C15 1.982(4) yes
Mo1 C1A 2.336(15) yes
Mo1 C2A 2.339(19) yes
Mo1 C3A 2.320(12) yes
Mo1 C4A 2.315(10) yes
Mo1 C5A 2.349(12) yes
F1 C16 1.366(7) yes
F1A C16 1.265(17) yes
F2 C16 1.295(9) yes
F2A C16 1.43(2) yes
F3 C16 1.358(6) yes
F3A C16 1.33(2) yes
O1 C13 1.137(5) yes
O2 C14 1.148(5) yes
O3 C15 1.156(5) yes
C1 C2 1.413(12) no
C1 C5 1.429(12) no
C1A C2A 1.414(17) no
C1A C5A 1.427(14) no
C2 C3 1.402(11) no
C2A C3A 1.403(15) no
C3 C4 1.419(11) no
C3A C4A 1.416(16) no
C4 C5 1.427(12) no
C4A C5A 1.427(17) no
C6 C7 1.484(4) no
C7 C12 1.394(4) no
C7 C8 1.402(4) no
C8 C9 1.381(4) no
C9 C16 1.490(5) no
C9 C10 1.386(4) no
C10 C11 1.380(4) no
C11 C12 1.384(4) no
C1 H1 1.0000 no
C1A H1A 1.0000 no
C2 H2 1.0000 no
C2A H2A 1.0000 no
C3 H3 1.0000 no
C3A H3A 1.0000 no
C4 H4 1.0000 no
C4A H4A 1.0000 no
C5 H5 1.0000 no
C5A H5A 1.0000 no
C6 H6A 0.9900 no
C6 H6B 0.9900 no
C8 H8 0.9500 no
C10 H10 0.9500 no
C11 H11 0.9500 no
C12 H12 0.9500 no

loop_
_geom_torsion_atom_site_label_1
_geom_torsion_atom_site_label_2
_geom_torsion_atom_site_label_3
_geom_torsion_atom_site_label_4
_geom_torsion
_geom_torsion_publ_flag
C2 Mo1 C1 C5 115.3(7) no
C3 Mo1 C1 C2 -35.4(5) no
C3 Mo1 C1 C5 79.8(5) no
C4 Mo1 C1 C2 -76.6(5) no
C4 Mo1 C1 C5 38.7(5) no
C5 Mo1 C1 C2 -115.3(7) no
C6 Mo1 C1 C2 50.7(5) no
C6 Mo1 C1 C5 165.9(5) no
C13 Mo1 C1 C2 -30.0(8) no
C13 Mo1 C1 C5 85.3(7) no
C14 Mo1 C1 C2 -150.8(5) no
C14 Mo1 C1 C5 -35.6(6) no
C15 Mo1 C1 C2 128.2(5) no
C15 Mo1 C1 C5 -116.6(5) no
C1 Mo1 C2 C3 -118.5(7) no
C3 Mo1 C2 C1 118.5(7) no
C4 Mo1 C2 C1 81.1(5) no
C4 Mo1 C2 C3 -37.5(5) no
C5 Mo1 C2 C1 38.4(5) no
C5 Mo1 C2 C3 -80.1(6) no
C6 Mo1 C2 C1 -129.3(5) no
C6 Mo1 C2 C3 112.2(5) no
C13 Mo1 C2 C1 164.6(4) no
C13 Mo1 C2 C3 46.1(5) no
C14 Mo1 C2 C1 49.7(7) no
C14 Mo1 C2 C3 -68.9(6) no
C15 Mo1 C2 C1 -61.6(5) no
C15 Mo1 C2 C3 179.9(4) no
C1 Mo1 C3 C2 36.1(4) no
C1 Mo1 C3 C4 -80.2(5) no
C2 Mo1 C3 C4 -116.3(7) no
C4 Mo1 C3 C2 116.3(7) no
C5 Mo1 C3 C2 78.3(5) no
C5 Mo1 C3 C4 -38.0(5) no
C6 Mo1 C3 C2 -65.3(4) no
C6 Mo1 C3 C4 178.4(4) no
C13 Mo1 C3 C2 -141.4(4) no
C13 Mo1 C3 C4 102.3(4) no
C14 Mo1 C3 C2 140.2(4) no
C14 Mo1 C3 C4 23.9(5) no
C15 Mo1 C3 C2 -0.2(8) no
C15 Mo1 C3 C4 -116.5(6) no
C1 Mo1 C4 C3 77.5(5) no
C1 Mo1 C4 C5 -38.5(5) no
C2 Mo1 C4 C3 36.5(4) no
C2 Mo1 C4 C5 -79.5(5) no
C3 Mo1 C4 C5 -116.0(6) no
C5 Mo1 C4 C3 116.0(6) no
C6 Mo1 C4 C3 -2.0(5) no
C6 Mo1 C4 C5 -118.0(4) no
C13 Mo1 C4 C3 -82.7(4) no
C13 Mo1 C4 C5 161.3(4) no
C14 Mo1 C4 C3 -160.6(4) no
C14 Mo1 C4 C5 83.5(4) no
C15 Mo1 C4 C3 128.0(4) no
C15 Mo1 C4 C5 12.0(6) no
C1 Mo1 C5 C4 114.2(6) no
C2 Mo1 C5 C1 -37.2(5) no
C2 Mo1 C5 C4 77.0(5) no
C3 Mo1 C5 C1 -77.3(5) no
C3 Mo1 C5 C4 36.9(4) no
C4 Mo1 C5 C1 -114.2(6) no
C6 Mo1 C5 C1 -19.8(7) no
C6 Mo1 C5 C4 94.4(5) no
C13 Mo1 C5 C1 -140.3(5) no
C13 Mo1 C5 C4 -26.1(5) no
C14 Mo1 C5 C1 149.2(5) no
C14 Mo1 C5 C4 -96.6(4) no
C15 Mo1 C5 C1 72.7(5) no
C15 Mo1 C5 C4 -173.1(4) no
C1 Mo1 C6 C7 150.0(3) no
C2 Mo1 C6 C7 176.6(4) no
C3 Mo1 C6 C7 -152.1(3) no
C4 Mo1 C6 C7 -151.0(3) no
C5 Mo1 C6 C7 161.7(4) no
C13 Mo1 C6 C7 -57.7(3) no
C14 Mo1 C6 C7 -2.5(4) no
C15 Mo1 C6 C7 54.1(3) no
Mo1 C1 C2 C3 63.6(8) no
C5 C1 C2 Mo1 -62.7(6) no
C5 C1 C2 C3 0.8(13) no
Mo1 C1 C5 C4 -66.2(5) no
C2 C1 C5 Mo1 65.4(8) no
C2 C1 C5 C4 -0.8(11) no
Mo1 C2 C3 C4 61.8(6) no
C1 C2 C3 Mo1 -62.3(9) no
C1 C2 C3 C4 -0.5(12) no
Mo1 C3 C4 C5 63.6(5) no
C2 C3 C4 Mo1 -63.6(7) no
C2 C3 C4 C5 0.0(10) no
Mo1 C4 C5 C1 66.9(6) no
C3 C4 C5 Mo1 -66.4(6) no
C3 C4 C5 C1 0.5(9) no
Mo1 C6 C7 C8 -92.8(3) no
Mo1 C6 C7 C12 92.0(3) no
C6 C7 C8 C9 -177.8(3) no
C12 C7 C8 C9 -2.4(4) no
C6 C7 C12 C11 176.8(3) no
C8 C7 C12 C11 1.4(4) no
C7 C8 C9 C10 2.1(5) no
C7 C8 C9 C16 180.0(3) no
C8 C9 C10 C11 -0.6(4) no
C16 C9 C10 C11 -178.6(3) no
C8 C9 C16 F1 -104.9(6) no
C8 C9 C16 F2 16.9(6) no
C8 C9 C16 F3 140.7(6) no
C10 C9 C16 F1 73.1(6) no
C10 C9 C16 F2 -165.1(5) no
C10 C9 C16 F3 -41.3(7) no
C9 C10 C11 C12 -0.4(4) no
C10 C11 C12 C7 0.0(4) no
